data_8104835
loop_
_publ_author_name
'Chen, Yu-Xiao'
'Luo, Zhong-Ping'
'Zhang, He'
'Nie, Feng-Mei'

_publ_section_title
;
 Crystal structure of diaqua[bis(benzimidazol-2-yl-methyl)amine-\k3
 N,N&#x2032;,N&#x2033;]-phthalato-\k1 O-nickel(II)-methanol (1/2),
 C26H31N5NiO8
;
_journal_issue 2
_journal_name_full 'Zeitschrift f\"ur Kristallographie - New Crystal Structures'
_journal_page_first 373
_journal_page_last 375
_journal_paper_doi 10.1515/ncrs-2020-0502
_journal_volume 236
_journal_year 2021
_chemical_formula_moiety 'C24 H23 N5 Ni O6, 2(C H4 O)'
_chemical_formula_sum 'C26 H31 N5 Ni O8'
_chemical_formula_weight 600.27
_space_group_crystal_system monoclinic
_space_group_IT_number 14
_space_group_name_Hall '-P 2yn'
_space_group_name_H-M_alt 'P 1 21/n 1'
_atom_sites_solution_hydrogens mixed
_atom_sites_solution_primary direct
_cell_angle_alpha 90
_cell_angle_beta 107.844(3)
_cell_angle_gamma 90
_cell_formula_units_Z 4
_cell_length_a 12.554(3)
_cell_length_b 12.401(3)
_cell_length_c 18.718(5)
_cell_measurement_reflns_used 9616
_cell_measurement_temperature 153(2)
_cell_measurement_theta_max 29.124
_cell_measurement_theta_min 2.001
_cell_volume 2773.9(12)
_computing_cell_refinement 'CrystalClear (Rigaku Inc., 2008)'
_computing_data_collection 'CrystalClear (Rigaku Inc., 2008)'
_computing_data_reduction 'CrystalClear (Rigaku Inc., 2008)'
_computing_molecular_graphics 'Olex2 (Dolomanov et al., 2009)'
_computing_publication_material 'Olex2 (Dolomanov et al., 2009)'
_computing_structure_refinement 'XL (Sheldrick, 2008)'
_computing_structure_solution 'ShelXS (Sheldrick, 2008)'
_diffrn_ambient_temperature 153.15
_diffrn_detector_area_resol_mean 28.5714
_diffrn_measured_fraction_theta_full 0.998
_diffrn_measured_fraction_theta_max 0.996
_diffrn_measurement_device_type AFC10/Saturn724+
_diffrn_measurement_method 'phi and omega scans'
_diffrn_radiation_type MoK\a
_diffrn_radiation_wavelength 0.71073
_diffrn_reflns_av_R_equivalents 0.0523
_diffrn_reflns_av_unetI/netI 0.0519
_diffrn_reflns_Laue_measured_fraction_full 0.998
_diffrn_reflns_Laue_measured_fraction_max 0.996
_diffrn_reflns_limit_h_max 17
_diffrn_reflns_limit_h_min -16
_diffrn_reflns_limit_k_max 16
_diffrn_reflns_limit_k_min -16
_diffrn_reflns_limit_l_max 23
_diffrn_reflns_limit_l_min -25
_diffrn_reflns_number 30130
_diffrn_reflns_point_group_measured_fraction_full 0.998
_diffrn_reflns_point_group_measured_fraction_max 0.996
_diffrn_reflns_theta_full 25.242
_diffrn_reflns_theta_max 29.130
_diffrn_reflns_theta_min 2.815
_exptl_absorpt_coefficient_mu 0.757
_exptl_absorpt_correction_T_max 0.9475
_exptl_absorpt_correction_T_min 0.8241
_exptl_absorpt_correction_type Multi-scans
_exptl_absorpt_process_details 'CrystalClear (Rigaku Inc., 2008)'
_exptl_crystal_colour Blue
_exptl_crystal_density_diffrn 1.437
_exptl_crystal_density_method 'not measured'
_exptl_crystal_description Platelet
_exptl_crystal_F_000 1256
_exptl_crystal_size_max 0.266
_exptl_crystal_size_mid 0.2
_exptl_crystal_size_min 0.072
_refine_diff_density_max 0.977
_refine_diff_density_min -0.431
_refine_diff_density_rms 0.081
_refine_ls_extinction_coef .
_refine_ls_extinction_method none
_refine_ls_goodness_of_fit_ref 0.985
_refine_ls_hydrogen_treatment mixed
_refine_ls_matrix_type full
_refine_ls_number_parameters 367
_refine_ls_number_reflns 7431
_refine_ls_number_restraints 6
_refine_ls_restrained_S_all 0.985
_refine_ls_R_factor_all 0.0600
_refine_ls_R_factor_gt 0.0438
_refine_ls_shift/su_max 0.001
_refine_ls_shift/su_mean 0.000
_refine_ls_structure_factor_coef Fsqd
_refine_ls_weighting_details 'w=1/[\s^2^(Fo^2^)+(0.0638P)^2^] where P=(Fo^2^+2Fc^2^)/3'
_refine_ls_weighting_scheme calc
_refine_ls_wR_factor_gt 0.1098
_refine_ls_wR_factor_ref 0.1175
_reflns_Friedel_coverage 0.000
_reflns_Friedel_fraction_full .
_reflns_Friedel_fraction_max .
_reflns_number_gt 5655
_reflns_number_total 7431
_reflns_threshold_expression 'I > 2\s(I)'
_cod_data_source_file suppl_j_ncrs-2020-0502_suppl.cif
_cod_data_source_block bo1575
_cod_original_cell_volume 2774.0(12)
_cod_database_code 8104835
_shelx_estimated_absorpt_t_max 0.948
_shelx_estimated_absorpt_t_min 0.824
_olex2_refinement_description
;
1. Fixed Uiso
 At 1.2 times of:
  All C(H) groups, All C(H,H) groups, All C(H,H,H) groups, All N(H) groups,
  All O(H) groups, All O(H,H) groups
2. Restrained distances
 H5A-H5B = H6A-H6B
 1.38 with sigma of 0.01
 O5-H5A = O5-H5B = O6-H6A = O6-H6B
 0.84 with sigma of 0.01
3.a Riding coordinates:
 O5(H5A,H5B), O6(H6A,H6B), O7(H7A), O8(H8)
3.b Secondary CH2 refined with riding coordinates:
 C1(H1A,H1B), C9(H9A,H9B)
3.c Aromatic/amide H refined with riding coordinates:
 N3(H3), N5(H5), C4(H4), C5(H5C), C6(H6), C7(H7), C12(H12), C13(H13), C14(H14),
  C15(H15), C19(H19), C20(H20), C21(H21), C22(H22)
3.d Idealised Me refined as rotating group:
 C25(H25A,H25B,H25C), C26(H26A,H26B,H26C)
;

loop_
_space_group_symop_operation_xyz
'x, y, z'
'-x+1/2, y+1/2, -z+1/2'
'-x, -y, -z'
'x-1/2, -y-1/2, z-1/2'

loop_
_atom_site_label
_atom_site_type_symbol
_atom_site_fract_x
_atom_site_fract_y
_atom_site_fract_z
_atom_site_U_iso_or_equiv
_atom_site_adp_type
_atom_site_occupancy
_atom_site_site_symmetry_order
_atom_site_calc_flag
_atom_site_refinement_flags_posn
_atom_site_refinement_flags_adp
_atom_site_refinement_flags_occupancy
_atom_site_disorder_assembly
_atom_site_disorder_group
Ni1 Ni 0.68986(2) 0.37074(2) 0.63642(2) 0.02025(8) Uani 1 1 d . . . . .
O1 O 0.60208(11) 0.46465(10) 0.68755(8) 0.0242(3) Uani 1 1 d . . . . .
O2 O 0.58483(14) 0.37088(11) 0.78566(9) 0.0352(4) Uani 1 1 d . . . . .
O3 O 0.38114(11) 0.49603(10) 0.57335(8) 0.0253(3) Uani 1 1 d . . . . .
O4 O 0.47766(12) 0.64950(11) 0.58275(8) 0.0281(3) Uani 1 1 d . . . . .
O5 O 0.69125(11) 0.51436(10) 0.57738(8) 0.0244(3) Uani 1 1 d D . . . .
H5A H 0.6709 0.5067 0.5305 0.029 Uiso 1 1 d DR . . . .
H5B H 0.6421 0.5514 0.5880 0.029 Uiso 1 1 d DR . . . .
O6 O 0.53143(11) 0.33192(11) 0.56231(8) 0.0251(3) Uani 1 1 d D . . . .
H6A H 0.4799 0.3695 0.5694 0.030 Uiso 1 1 d DR . . . .
H6B H 0.5329 0.3387 0.5180 0.030 Uiso 1 1 d DR . . . .
N1 N 0.68523(15) 0.22587(13) 0.69600(9) 0.0240(3) Uani 1 1 d . . . . .
N2 N 0.83695(13) 0.39126(13) 0.71896(9) 0.0225(3) Uani 1 1 d . . . . .
N3 N 0.95186(14) 0.33110(14) 0.82708(10) 0.0289(4) Uani 1 1 d . . . . .
H3 H 0.9794 0.2890 0.8662 0.035 Uiso 1 1 calc R . . . .
N4 N 0.75799(13) 0.26538(13) 0.57688(9) 0.0243(3) Uani 1 1 d . . . . .
N5 N 0.77184(14) 0.09276(14) 0.54784(10) 0.0282(4) Uani 1 1 d . . . . .
H5 H 0.7630 0.0223 0.5474 0.034 Uiso 1 1 calc R . . . .
C1 C 0.78455(18) 0.21748(16) 0.76292(12) 0.0297(4) Uani 1 1 d . . . . .
H1A H 0.8273 0.1517 0.7593 0.036 Uiso 1 1 calc R . . . .
H1B H 0.7605 0.2114 0.8084 0.036 Uiso 1 1 calc R . . . .
C2 C 0.85745(16) 0.31381(16) 0.76929(11) 0.0239(4) Uani 1 1 d . . . . .
C3 C 0.99677(16) 0.42765(17) 0.81280(12) 0.0275(4) Uani 1 1 d . . . . .
C4 C 1.09036(18) 0.48612(19) 0.85326(13) 0.0364(5) Uani 1 1 d . . . . .
H4 H 1.1391 0.4607 0.8997 0.044 Uiso 1 1 calc R . . . .
C5 C 1.10900(18) 0.5833(2) 0.82250(14) 0.0396(5) Uani 1 1 d . . . . .
H5C H 1.1716 0.6260 0.8487 0.048 Uiso 1 1 calc R . . . .
C6 C 1.03829(18) 0.61984(17) 0.75413(14) 0.0330(5) Uani 1 1 d . . . . .
H6 H 1.0545 0.6865 0.7347 0.040 Uiso 1 1 calc R . . . .
C7 C 0.94485(16) 0.56188(16) 0.71352(12) 0.0259(4) Uani 1 1 d . . . . .
H7 H 0.8970 0.5873 0.6668 0.031 Uiso 1 1 calc R . . . .
C8 C 0.92440(16) 0.46498(16) 0.74421(11) 0.0235(4) Uani 1 1 d . . . . .
C9 C 0.67222(18) 0.13598(15) 0.64262(12) 0.0288(4) Uani 1 1 d . . . . .
H9A H 0.5920 0.1243 0.6154 0.035 Uiso 1 1 calc R . . . .
H9B H 0.7030 0.0688 0.6697 0.035 Uiso 1 1 calc R . . . .
C10 C 0.73431(16) 0.16454(16) 0.58837(12) 0.0262(4) Uani 1 1 d . . . . .
C11 C 0.82695(17) 0.15094(17) 0.50695(12) 0.0289(4) Uani 1 1 d . . . . .
C12 C 0.88330(19) 0.11935(19) 0.45696(14) 0.0384(5) Uani 1 1 d . . . . .
H12 H 0.8880 0.0458 0.4442 0.046 Uiso 1 1 calc R . . . .
C13 C 0.9318(2) 0.1996(2) 0.42700(15) 0.0435(6) Uani 1 1 d . . . . .
H13 H 0.9705 0.1813 0.3923 0.052 Uiso 1 1 calc R . . . .
C14 C 0.9254(2) 0.3081(2) 0.44658(14) 0.0414(6) Uani 1 1 d . . . . .
H14 H 0.9613 0.3613 0.4256 0.050 Uiso 1 1 calc R . . . .
C15 C 0.86820(18) 0.33948(19) 0.49548(13) 0.0331(5) Uani 1 1 d . . . . .
H15 H 0.8631 0.4132 0.5079 0.040 Uiso 1 1 calc R . . . .
C16 C 0.81872(16) 0.25922(16) 0.52546(11) 0.0264(4) Uani 1 1 d . . . . .
C17 C 0.56180(16) 0.44839(15) 0.74095(11) 0.0237(4) Uani 1 1 d . . . . .
C18 C 0.48024(16) 0.53347(15) 0.74865(11) 0.0229(4) Uani 1 1 d . . . . .
C19 C 0.46838(17) 0.55502(17) 0.81888(12) 0.0297(4) Uani 1 1 d . . . . .
H19 H 0.5088 0.5133 0.8610 0.036 Uiso 1 1 calc R . . . .
C20 C 0.3985(2) 0.63636(18) 0.82780(13) 0.0363(5) Uani 1 1 d . . . . .
H20 H 0.3924 0.6516 0.8761 0.044 Uiso 1 1 calc R . . . .
C21 C 0.33760(19) 0.69563(19) 0.76646(14) 0.0365(5) Uani 1 1 d . . . . .
H21 H 0.2876 0.7499 0.7724 0.044 Uiso 1 1 calc R . . . .
C22 C 0.34905(17) 0.67629(18) 0.69661(13) 0.0317(5) Uani 1 1 d . . . . .
H22 H 0.3079 0.7182 0.6547 0.038 Uiso 1 1 calc R . . . .
C23 C 0.42075(15) 0.59551(16) 0.68732(11) 0.0238(4) Uani 1 1 d . . . . .
C24 C 0.42846(15) 0.57785(16) 0.60915(11) 0.0233(4) Uani 1 1 d . . . . .
O7 O 0.73283(18) 0.37878(13) 0.92406(11) 0.0581(6) Uani 1 1 d . . . . .
H7A H 0.6793 0.3672 0.8850 0.070 Uiso 1 1 d R . . . .
O8 O 0.2412(2) 0.35778(16) 0.62579(15) 0.0708(7) Uani 1 1 d . . . . .
H8 H 0.2874 0.3951 0.6122 0.085 Uiso 1 1 d R . . . .
C25 C 0.7492(3) 0.2887(2) 0.97078(17) 0.0705(9) Uani 1 1 d . . . . .
H25A H 0.8282 0.2841 1.0007 0.085 Uiso 1 1 calc GR . . . .
H25B H 0.7279 0.2234 0.9402 0.085 Uiso 1 1 calc GR . . . .
H25C H 0.7029 0.2952 1.0043 0.085 Uiso 1 1 calc GR . . . .
C26 C 0.1577(3) 0.4251(3) 0.6369(3) 0.0983(15) Uani 1 1 d . . . . .
H26A H 0.1082 0.3828 0.6577 0.118 Uiso 1 1 calc GR . . . .
H26B H 0.1140 0.4566 0.5889 0.118 Uiso 1 1 calc GR . . . .
H26C H 0.1926 0.4829 0.6720 0.118 Uiso 1 1 calc GR . . . .
H1 H 0.6267(19) 0.2290(17) 0.7133(13) 0.029(6) Uiso 1 1 d . . . . .

loop_
_atom_site_aniso_label
_atom_site_aniso_U_11
_atom_site_aniso_U_22
_atom_site_aniso_U_33
_atom_site_aniso_U_23
_atom_site_aniso_U_13
_atom_site_aniso_U_12
Ni1 0.02287(13) 0.01980(14) 0.01725(13) 0.00158(9) 0.00492(9) 0.00124(9)
O1 0.0267(7) 0.0256(7) 0.0211(7) 0.0010(6) 0.0083(6) 0.0033(5)
O2 0.0538(10) 0.0269(8) 0.0269(8) 0.0055(6) 0.0152(8) 0.0056(7)
O3 0.0272(7) 0.0245(7) 0.0216(7) -0.0022(6) 0.0038(6) -0.0012(6)
O4 0.0350(8) 0.0282(7) 0.0211(7) -0.0030(6) 0.0087(6) -0.0061(6)
O5 0.0302(7) 0.0238(7) 0.0185(7) 0.0011(5) 0.0064(6) 0.0005(6)
O6 0.0256(7) 0.0294(7) 0.0198(7) -0.0011(6) 0.0063(6) 0.0012(6)
N1 0.0281(8) 0.0232(8) 0.0220(8) 0.0020(7) 0.0098(7) 0.0009(7)
N2 0.0226(7) 0.0245(8) 0.0190(8) 0.0015(6) 0.0044(6) 0.0019(6)
N3 0.0287(8) 0.0336(9) 0.0219(9) 0.0084(7) 0.0040(7) 0.0062(7)
N4 0.0261(8) 0.0255(8) 0.0218(8) 0.0002(7) 0.0078(7) 0.0023(6)
N5 0.0324(9) 0.0228(8) 0.0278(9) -0.0052(7) 0.0069(8) 0.0017(7)
C1 0.0349(11) 0.0256(10) 0.0265(11) 0.0074(8) 0.0065(9) 0.0030(8)
C2 0.0257(9) 0.0266(10) 0.0199(9) 0.0032(8) 0.0076(8) 0.0066(8)
C3 0.0246(9) 0.0336(11) 0.0237(10) 0.0014(8) 0.0065(8) 0.0049(8)
C4 0.0260(10) 0.0507(14) 0.0286(12) 0.0026(10) 0.0026(9) -0.0001(10)
C5 0.0265(10) 0.0511(15) 0.0387(14) -0.0042(11) 0.0061(10) -0.0087(10)
C6 0.0280(10) 0.0335(12) 0.0384(13) 0.0009(10) 0.0115(9) -0.0020(9)
C7 0.0245(9) 0.0283(10) 0.0260(10) 0.0012(8) 0.0094(8) 0.0027(8)
C8 0.0221(9) 0.0272(10) 0.0219(10) -0.0003(8) 0.0079(8) 0.0037(7)
C9 0.0358(11) 0.0208(10) 0.0309(12) 0.0000(8) 0.0118(9) -0.0011(8)
C10 0.0263(9) 0.0249(10) 0.0249(10) -0.0014(8) 0.0042(8) -0.0002(8)
C11 0.0265(10) 0.0322(11) 0.0255(11) -0.0025(8) 0.0043(8) 0.0033(8)
C12 0.0388(12) 0.0424(13) 0.0353(13) -0.0055(10) 0.0135(10) 0.0112(10)
C13 0.0410(13) 0.0554(16) 0.0414(14) -0.0008(12) 0.0233(12) 0.0099(11)
C14 0.0379(12) 0.0519(15) 0.0422(14) 0.0037(12) 0.0236(11) 0.0005(11)
C15 0.0319(11) 0.0367(12) 0.0329(12) 0.0025(10) 0.0132(9) 0.0023(9)
C16 0.0237(9) 0.0313(10) 0.0233(10) -0.0005(8) 0.0059(8) 0.0029(8)
C17 0.0288(9) 0.0229(9) 0.0178(9) -0.0030(7) 0.0051(8) -0.0033(7)
C18 0.0252(9) 0.0233(9) 0.0208(9) -0.0009(7) 0.0081(8) -0.0025(7)
C19 0.0329(11) 0.0359(11) 0.0217(10) 0.0001(9) 0.0103(9) -0.0017(9)
C20 0.0413(12) 0.0462(14) 0.0273(12) -0.0077(10) 0.0192(10) -0.0010(10)
C21 0.0344(11) 0.0401(13) 0.0385(13) -0.0066(10) 0.0164(10) 0.0065(10)
C22 0.0284(10) 0.0365(12) 0.0301(12) -0.0009(9) 0.0088(9) 0.0031(9)
C23 0.0228(9) 0.0277(10) 0.0211(10) -0.0036(8) 0.0070(8) -0.0025(7)
C24 0.0212(8) 0.0275(10) 0.0189(9) -0.0008(8) 0.0026(7) 0.0046(7)
O7 0.0801(14) 0.0296(9) 0.0441(12) 0.0052(8) -0.0113(10) -0.0036(9)
O8 0.0860(17) 0.0542(13) 0.0933(19) 0.0063(12) 0.0585(16) -0.0068(11)
C25 0.096(2) 0.0508(18) 0.0481(19) 0.0026(14) -0.0029(17) 0.0119(17)
C26 0.083(3) 0.062(2) 0.167(5) 0.046(3) 0.063(3) 0.015(2)

loop_
_atom_type_symbol
_atom_type_description
_atom_type_scat_dispersion_real
_atom_type_scat_dispersion_imag
_atom_type_scat_source
C C 0.0033 0.0016 'International Tables Vol C Tables 4.2.6.8 and 6.1.1.4'
H H 0.0000 0.0000 'International Tables Vol C Tables 4.2.6.8 and 6.1.1.4'
N N 0.0061 0.0033 'International Tables Vol C Tables 4.2.6.8 and 6.1.1.4'
Ni Ni 0.3393 1.1124 'International Tables Vol C Tables 4.2.6.8 and 6.1.1.4'
O O 0.0106 0.0060 'International Tables Vol C Tables 4.2.6.8 and 6.1.1.4'

loop_
_geom_angle_atom_site_label_1
_geom_angle_atom_site_label_2
_geom_angle_atom_site_label_3
_geom_angle
_geom_angle_site_symmetry_1
_geom_angle_site_symmetry_3
O1 Ni1 O5 81.66(5) . .
O1 Ni1 O6 84.38(6) . .
O1 Ni1 N1 97.54(6) . .
O1 Ni1 N4 172.04(6) . .
O5 Ni1 O6 90.33(5) . .
O5 Ni1 N1 178.92(6) . .
O6 Ni1 N1 88.87(6) . .
N2 Ni1 O1 93.89(6) . .
N2 Ni1 O5 98.17(6) . .
N2 Ni1 O6 171.01(6) . .
N2 Ni1 N1 82.60(7) . .
N2 Ni1 N4 93.41(7) . .
N4 Ni1 O5 100.44(6) . .
N4 Ni1 O6 87.91(6) . .
N4 Ni1 N1 80.25(7) . .
C17 O1 Ni1 133.25(13) . .
Ni1 O5 H5A 113.9 . .
Ni1 O5 H5B 102.4 . .
H5A O5 H5B 107.3 . .
Ni1 O6 H6A 112.9 . .
Ni1 O6 H6B 109.1 . .
H6A O6 H6B 110.5 . .
Ni1 N1 H1 108.2(14) . .
C1 N1 Ni1 110.69(12) . .
C1 N1 H1 105.7(15) . .
C9 N1 Ni1 107.41(12) . .
C9 N1 C1 114.33(16) . .
C9 N1 H1 110.4(15) . .
C2 N2 Ni1 112.76(13) . .
C2 N2 C8 105.96(16) . .
C8 N2 Ni1 141.14(13) . .
C2 N3 H3 126.5 . .
C2 N3 C3 106.93(16) . .
C3 N3 H3 126.5 . .
C10 N4 Ni1 111.15(13) . .
C10 N4 C16 104.93(16) . .
C16 N4 Ni1 143.87(13) . .
C10 N5 H5 126.6 . .
C10 N5 C11 106.75(17) . .
C11 N5 H5 126.6 . .
N1 C1 H1A 109.5 . .
N1 C1 H1B 109.5 . .
N1 C1 C2 110.51(16) . .
H1A C1 H1B 108.1 . .
C2 C1 H1A 109.5 . .
C2 C1 H1B 109.5 . .
N2 C2 N3 112.83(18) . .
N2 C2 C1 123.30(18) . .
N3 C2 C1 123.87(18) . .
N3 C3 C4 132.2(2) . .
N3 C3 C8 105.90(17) . .
C4 C3 C8 121.9(2) . .
C3 C4 H4 121.7 . .
C5 C4 C3 116.7(2) . .
C5 C4 H4 121.7 . .
C4 C5 H5C 119.2 . .
C4 C5 C6 121.6(2) . .
C6 C5 H5C 119.2 . .
C5 C6 H6 119.0 . .
C7 C6 C5 122.0(2) . .
C7 C6 H6 119.0 . .
C6 C7 H7 121.5 . .
C6 C7 C8 117.00(19) . .
C8 C7 H7 121.5 . .
N2 C8 C3 108.38(17) . .
C7 C8 N2 130.73(18) . .
C7 C8 C3 120.88(18) . .
N1 C9 H9A 110.1 . .
N1 C9 H9B 110.1 . .
N1 C9 C10 107.94(16) . .
H9A C9 H9B 108.4 . .
C10 C9 H9A 110.1 . .
C10 C9 H9B 110.1 . .
N4 C10 N5 113.61(19) . .
N4 C10 C9 121.63(18) . .
N5 C10 C9 124.76(18) . .
N5 C11 C12 132.0(2) . .
N5 C11 C16 106.06(18) . .
C12 C11 C16 121.9(2) . .
C11 C12 H12 121.6 . .
C13 C12 C11 116.8(2) . .
C13 C12 H12 121.6 . .
C12 C13 H13 119.3 . .
C12 C13 C14 121.3(2) . .
C14 C13 H13 119.3 . .
C13 C14 H14 119.1 . .
C15 C14 C13 121.8(2) . .
C15 C14 H14 119.1 . .
C14 C15 H15 121.4 . .
C16 C15 C14 117.1(2) . .
C16 C15 H15 121.4 . .
C11 C16 N4 108.64(17) . .
C15 C16 N4 130.35(19) . .
C15 C16 C11 121.00(19) . .
O1 C17 C18 114.27(17) . .
O2 C17 O1 125.78(18) . .
O2 C17 C18 119.95(17) . .
C19 C18 C17 119.76(18) . .
C19 C18 C23 119.08(18) . .
C23 C18 C17 121.05(17) . .
C18 C19 H19 119.7 . .
C20 C19 C18 120.7(2) . .
C20 C19 H19 119.7 . .
C19 C20 H20 120.0 . .
C19 C20 C21 120.0(2) . .
C21 C20 H20 120.0 . .
C20 C21 H21 119.9 . .
C22 C21 C20 120.2(2) . .
C22 C21 H21 119.9 . .
C21 C22 H22 119.9 . .
C21 C22 C23 120.2(2) . .
C23 C22 H22 119.9 . .
C18 C23 C24 122.71(17) . .
C22 C23 C18 119.86(19) . .
C22 C23 C24 117.42(18) . .
O3 C24 O4 124.37(18) . .
O3 C24 C23 118.16(17) . .
O4 C24 C23 117.37(17) . .
C25 O7 H7A 109.5 . .
C26 O8 H8 109.5 . .
O7 C25 H25A 109.5 . .
O7 C25 H25B 109.5 . .
O7 C25 H25C 109.5 . .
H25A C25 H25B 109.5 . .
H25A C25 H25C 109.5 . .
H25B C25 H25C 109.5 . .
O8 C26 H26A 109.5 . .
O8 C26 H26B 109.5 . .
O8 C26 H26C 109.5 . .
H26A C26 H26B 109.5 . .
H26A C26 H26C 109.5 . .
H26B C26 H26C 109.5 . .

loop_
_geom_bond_atom_site_label_1
_geom_bond_atom_site_label_2
_geom_bond_distance
_geom_bond_site_symmetry_2
Ni1 O1 2.0331(13) .
Ni1 O5 2.0990(14) .
Ni1 O6 2.1026(14) .
Ni1 N1 2.1248(17) .
Ni1 N2 2.0281(17) .
Ni1 N4 2.0651(16) .
O1 C17 1.267(2) .
O2 C17 1.249(2) .
O3 C24 1.260(2) .
O4 C24 1.266(2) .
O5 H5A 0.8401 .
O5 H5B 0.8400 .
O6 H6A 0.8401 .
O6 H6B 0.8401 .
N1 C1 1.476(3) .
N1 C9 1.472(3) .
N1 H1 0.89(2) .
N2 C2 1.314(2) .
N2 C8 1.395(3) .
N3 H3 0.8800 .
N3 C2 1.355(3) .
N3 C3 1.384(3) .
N4 C10 1.318(3) .
N4 C16 1.401(2) .
N5 H5 0.8800 .
N5 C10 1.345(3) .
N5 C11 1.382(3) .
C1 H1A 0.9900 .
C1 H1B 0.9900 .
C1 C2 1.487(3) .
C3 C4 1.391(3) .
C3 C8 1.405(3) .
C4 H4 0.9500 .
C4 C5 1.386(3) .
C5 H5C 0.9500 .
C5 C6 1.391(3) .
C6 H6 0.9500 .
C6 C7 1.387(3) .
C7 H7 0.9500 .
C7 C8 1.389(3) .
C9 H9A 0.9900 .
C9 H9B 0.9900 .
C9 C10 1.500(3) .
C11 C12 1.391(3) .
C11 C16 1.398(3) .
C12 H12 0.9500 .
C12 C13 1.373(3) .
C13 H13 0.9500 .
C13 C14 1.403(3) .
C14 H14 0.9500 .
C14 C15 1.381(3) .
C15 H15 0.9500 .
C15 C16 1.380(3) .
C17 C18 1.508(3) .
C18 C19 1.393(3) .
C18 C23 1.394(3) .
C19 H19 0.9500 .
C19 C20 1.380(3) .
C20 H20 0.9500 .
C20 C21 1.380(3) .
C21 H21 0.9500 .
C21 C22 1.380(3) .
C22 H22 0.9500 .
C22 C23 1.393(3) .
C23 C24 1.512(3) .
O7 H7A 0.8400 .
O7 C25 1.395(3) .
O8 H8 0.8399 .
O8 C26 1.405(4) .
C25 H25A 0.9800 .
C25 H25B 0.9800 .
C25 H25C 0.9800 .
C26 H26A 0.9800 .
C26 H26B 0.9800 .
C26 H26C 0.9800 .

loop_
_geom_torsion_atom_site_label_1
_geom_torsion_atom_site_label_2
_geom_torsion_atom_site_label_3
_geom_torsion_atom_site_label_4
_geom_torsion
_geom_torsion_site_symmetry_1
_geom_torsion_site_symmetry_2
_geom_torsion_site_symmetry_3
_geom_torsion_site_symmetry_4
Ni1 O1 C17 O2 13.8(3) . . . .
Ni1 O1 C17 C18 -166.74(13) . . . .
Ni1 N1 C1 C2 0.8(2) . . . .
Ni1 N1 C9 C10 34.21(19) . . . .
Ni1 N2 C2 N3 -175.83(13) . . . .
Ni1 N2 C2 C1 4.4(2) . . . .
Ni1 N2 C8 C3 174.15(16) . . . .
Ni1 N2 C8 C7 -4.4(4) . . . .
Ni1 N4 C10 N5 176.76(13) . . . .
Ni1 N4 C10 C9 -3.8(2) . . . .
Ni1 N4 C16 C11 -175.99(17) . . . .
Ni1 N4 C16 C15 5.5(4) . . . .
O1 C17 C18 C19 -151.22(18) . . . .
O1 C17 C18 C23 25.1(3) . . . .
O2 C17 C18 C19 28.2(3) . . . .
O2 C17 C18 C23 -155.41(19) . . . .
N1 C1 C2 N2 -3.5(3) . . . .
N1 C1 C2 N3 176.70(18) . . . .
N1 C9 C10 N4 -21.7(3) . . . .
N1 C9 C10 N5 157.69(19) . . . .
N3 C3 C4 C5 -178.1(2) . . . .
N3 C3 C8 N2 0.7(2) . . . .
N3 C3 C8 C7 179.42(17) . . . .
N5 C11 C12 C13 -178.4(2) . . . .
N5 C11 C16 N4 -0.5(2) . . . .
N5 C11 C16 C15 178.25(19) . . . .
C1 N1 C9 C10 -89.0(2) . . . .
C2 N2 C8 C3 -0.9(2) . . . .
C2 N2 C8 C7 -179.5(2) . . . .
C2 N3 C3 C4 178.1(2) . . . .
C2 N3 C3 C8 -0.2(2) . . . .
C3 N3 C2 N2 -0.4(2) . . . .
C3 N3 C2 C1 179.41(18) . . . .
C3 C4 C5 C6 -0.7(3) . . . .
C4 C3 C8 N2 -177.81(19) . . . .
C4 C3 C8 C7 0.9(3) . . . .
C4 C5 C6 C7 0.8(4) . . . .
C5 C6 C7 C8 0.1(3) . . . .
C6 C7 C8 N2 177.5(2) . . . .
C6 C7 C8 C3 -0.9(3) . . . .
C8 N2 C2 N3 0.8(2) . . . .
C8 N2 C2 C1 -179.00(18) . . . .
C8 C3 C4 C5 -0.1(3) . . . .
C9 N1 C1 C2 122.28(18) . . . .
C10 N4 C16 C11 1.1(2) . . . .
C10 N4 C16 C15 -177.4(2) . . . .
C10 N5 C11 C12 178.8(2) . . . .
C10 N5 C11 C16 -0.4(2) . . . .
C11 N5 C10 N4 1.2(2) . . . .
C11 N5 C10 C9 -178.23(19) . . . .
C11 C12 C13 C14 0.5(4) . . . .
C12 C11 C16 N4 -179.77(19) . . . .
C12 C11 C16 C15 -1.1(3) . . . .
C12 C13 C14 C15 -1.4(4) . . . .
C13 C14 C15 C16 1.0(4) . . . .
C14 C15 C16 N4 178.6(2) . . . .
C14 C15 C16 C11 0.2(3) . . . .
C16 N4 C10 N5 -1.4(2) . . . .
C16 N4 C10 C9 178.00(18) . . . .
C16 C11 C12 C13 0.7(3) . . . .
C17 C18 C19 C20 176.61(19) . . . .
C17 C18 C23 C22 -177.61(18) . . . .
C17 C18 C23 C24 3.6(3) . . . .
C18 C19 C20 C21 1.5(3) . . . .
C18 C23 C24 O3 73.1(2) . . . .
C18 C23 C24 O4 -110.2(2) . . . .
C19 C18 C23 C22 -1.2(3) . . . .
C19 C18 C23 C24 -179.98(18) . . . .
C19 C20 C21 C22 -2.2(4) . . . .
C20 C21 C22 C23 1.1(3) . . . .
C21 C22 C23 C18 0.6(3) . . . .
C21 C22 C23 C24 179.40(19) . . . .
C22 C23 C24 O3 -105.6(2) . . . .
C22 C23 C24 O4 71.0(2) . . . .
C23 C18 C19 C20 0.2(3) . . . .
